data_4339953
loop_
_publ_author_name
'Ward, Matthew D.'
'Mesbah, Adel'
'Minasian, Stefan G.'
'Shuh, David K.'
'Tyliszczak, Tolek'
'Lee, Minseong'
'Choi, Eun Sang'
'Leb\`egue, S\'ebastien'
'Ibers, James A.'

_publ_section_title
;
 Synthesis and Characterization of Eight Compounds of the MU8Q17 Family:
 ScU8S17, CoU8S17, NiU8S17, TiU8Se17, VU8Se17, CrU8Se17, CoU8Se17, and
 NiU8Se17.
;
_journal_issue 13
_journal_name_full 'Inorganic chemistry'
_journal_page_first 6920
_journal_page_last 6927
_journal_paper_doi 10.1021/ic500721d
_journal_volume 53
_journal_year 2014
_chemical_formula_moiety 'S17 Sc U8'
_chemical_formula_sum 'S17 Sc U8'
_chemical_formula_weight 2494.22
_chemical_name_systematic 'Scandium octauranium heptadecasulfide'
_space_group_IT_number 12
_symmetry_cell_setting monoclinic
_symmetry_space_group_name_Hall '-C 2y'
_symmetry_space_group_name_H-M 'C 1 2/m 1'
_atom_sites_solution_primary direct
_atom_sites_solution_secondary difmap
_audit_creation_method SHELXL-97
_cell_angle_alpha 90.00
_cell_angle_beta 101.5330(10)
_cell_angle_gamma 90.00
_cell_formula_units_Z 2
_cell_length_a 13.3559(4)
_cell_length_b 8.4468(2)
_cell_length_c 10.5455(3)
_cell_measurement_reflns_used 9531
_cell_measurement_temperature 100(2)
_cell_measurement_theta_max 36.29
_cell_measurement_theta_min 3.34
_cell_volume 1165.67(6)
_computing_cell_refinement 'Bruker SAINT'
_computing_data_collection 'Bruker APEX2'
_computing_data_reduction 'Bruker SAINT'
_computing_molecular_graphics 'Bruker SHELXTL'
_computing_publication_material 'Bruker SHELXTL'
_computing_structure_refinement 'SHELXL-97 (Sheldrick, 2008a)'
_computing_structure_solution 'SHELXS-97 (Sheldrick, 2008a)'
_diffrn_ambient_temperature 100(2)
_diffrn_measured_fraction_theta_full 0.994
_diffrn_measured_fraction_theta_max 0.994
_diffrn_measurement_device_type 'Bruker APEX-II CCD'
_diffrn_measurement_method '\f and \w scans'
_diffrn_radiation_monochromator graphite
_diffrn_radiation_source 'fine-focus sealed tube'
_diffrn_radiation_type MoK\a
_diffrn_radiation_wavelength 0.71073
_diffrn_reflns_av_R_equivalents 0.0227
_diffrn_reflns_av_sigmaI/netI 0.0177
_diffrn_reflns_limit_h_max 22
_diffrn_reflns_limit_h_min -22
_diffrn_reflns_limit_k_max 13
_diffrn_reflns_limit_k_min -14
_diffrn_reflns_limit_l_max 17
_diffrn_reflns_limit_l_min -17
_diffrn_reflns_number 14370
_diffrn_reflns_theta_full 36.32
_diffrn_reflns_theta_max 36.32
_diffrn_reflns_theta_min 3.11
_exptl_absorpt_coefficient_mu 57.135
_exptl_absorpt_correction_T_max 0.1604
_exptl_absorpt_correction_T_min 0.0359
_exptl_absorpt_correction_type numerical
_exptl_absorpt_process_details 'face indexed, SADABS (Sheldrick, 2008b)'
_exptl_crystal_colour black
_exptl_crystal_density_diffrn 7.106
_exptl_crystal_density_method 'not measured'
_exptl_crystal_description needle
_exptl_crystal_F_000 2058
_exptl_crystal_size_max 0.248
_exptl_crystal_size_mid 0.067
_exptl_crystal_size_min 0.061
_refine_diff_density_max 3.469
_refine_diff_density_min -3.680
_refine_diff_density_rms 0.402
_refine_ls_extinction_coef 0.00046(3)
_refine_ls_extinction_expression Fc^*^=kFc[1+0.001xFc^2^\l^3^/sin(2\q)]^-1/4^
_refine_ls_extinction_method SHELXL
_refine_ls_goodness_of_fit_ref 1.632
_refine_ls_matrix_type full
_refine_ls_number_parameters 73
_refine_ls_number_reflns 2957
_refine_ls_number_restraints 0
_refine_ls_restrained_S_all 1.632
_refine_ls_R_factor_all 0.0235
_refine_ls_R_factor_gt 0.0222
_refine_ls_shift/su_max 0.001
_refine_ls_shift/su_mean 0.000
_refine_ls_structure_factor_coef Fsqd
_refine_ls_weighting_details
; calc 
 [1.00000+0.00000exp(0.00(sin\q/\l)^2^)]/ 
   [\s^2^(Fo^2^)+0.0000+0.0000*P+(0.0184P)^2^+0.0000sin\q/\l] 
 where P = 1.00000Fo^2^ + 0.00000Fc^2^ 
;
_refine_ls_weighting_scheme calc
_refine_ls_wR_factor_gt 0.0512
_refine_ls_wR_factor_ref 0.0515
_reflns_number_gt 2855
_reflns_number_total 2957
_reflns_threshold_expression >2sigma(I)
_cod_data_source_file ic500721d_si_001.cif
_cod_data_source_block ScU8S17
_cod_depositor_comments
;
The following automatic conversions were performed:

'_symmetry_cell_setting' value 'Monoclinic' changed to 'monoclinic'
according to
/usr/data/users/saulius/crontab/automatic-downloads/rss-feeds/ACS/lib/dictionaries/cif_core.dic
dictionary named 'cif_core.dic' version 2.4.2 from 2011-04-26.

Automatic conversion script
Id: cif_fix_values 2281 2013-09-26 08:29:07Z andrius 

 Adding full bibliography for 4339953--4339960.cif.
;
_cod_original_sg_symbol_H-M 'C2/m  '
_cod_database_code 4339953

loop_
_symmetry_equiv_pos_as_xyz
'x, y, z'
'-x, y, -z'
'x+1/2, y+1/2, z'
'-x+1/2, y+1/2, -z'
'-x, -y, -z'
'x, -y, z'
'-x+1/2, -y+1/2, -z'
'x+1/2, -y+1/2, z'

loop_
_atom_site_label
_atom_site_type_symbol
_atom_site_fract_x
_atom_site_fract_y
_atom_site_fract_z
_atom_site_U_iso_or_equiv
_atom_site_adp_type
_atom_site_occupancy
_atom_site_symmetry_multiplicity
_atom_site_calc_flag
_atom_site_refinement_flags
U1 U 0.441203(11) 0.255402(14) 0.299203(13) 0.00617(4) Uani 1 1 d .
U2 U 0.205845(15) 0.0000 0.458932(18) 0.00600(5) Uani 1 2 d S
U3 U 0.680570(15) 0.0000 0.020029(18) 0.00607(5) Uani 1 2 d S
Sc1 Sc 0.0000 0.0000 0.0000 0.0059(2) Uani 1 4 d S
S1 S 0.12753(7) 0.30443(10) 0.46742(9) 0.00736(15) Uani 1 1 d .
S2 S 0.36385(7) 0.30676(10) 0.03338(9) 0.00723(15) Uani 1 1 d .
S3 S 0.06094(11) 0.0000 0.23351(13) 0.0079(2) Uani 1 2 d S
S4 S 0.21002(11) 0.0000 0.72195(13) 0.0080(2) Uani 1 2 d S
S5 S 0.30328(11) 0.0000 0.24606(13) 0.0072(2) Uani 1 2 d S
S6 S 0.52001(11) 0.0000 0.16726(13) 0.0073(2) Uani 1 2 d S
S7 S 0.0000 0.0000 0.5000 0.0070(3) Uani 1 4 d S

loop_
_atom_site_aniso_label
_atom_site_aniso_U_11
_atom_site_aniso_U_22
_atom_site_aniso_U_33
_atom_site_aniso_U_23
_atom_site_aniso_U_13
_atom_site_aniso_U_12
U1 0.00373(7) 0.00587(6) 0.00871(7) 0.00015(4) 0.00075(5) -0.00014(4)
U2 0.00371(9) 0.00589(8) 0.00827(8) 0.000 0.00089(6) 0.000
U3 0.00437(9) 0.00543(8) 0.00824(8) 0.000 0.00081(6) 0.000
Sc1 0.0033(6) 0.0067(5) 0.0076(5) 0.000 0.0007(4) 0.000
S1 0.0046(4) 0.0068(3) 0.0104(4) -0.0002(3) 0.0010(3) -0.0003(3)
S2 0.0052(4) 0.0063(3) 0.0100(4) 0.0003(3) 0.0011(3) -0.0004(3)
S3 0.0051(5) 0.0090(5) 0.0095(5) 0.000 0.0013(4) 0.000
S4 0.0050(5) 0.0089(5) 0.0095(5) 0.000 0.0003(4) 0.000
S5 0.0045(5) 0.0081(5) 0.0091(5) 0.000 0.0017(4) 0.000
S6 0.0052(6) 0.0074(5) 0.0091(5) 0.000 0.0014(4) 0.000
S7 0.0038(7) 0.0063(6) 0.0109(8) 0.000 0.0014(6) 0.000

loop_
_atom_type_symbol
_atom_type_description
_atom_type_scat_dispersion_real
_atom_type_scat_dispersion_imag
_atom_type_scat_source
S S 0.1246 0.1234 'International Tables Vol C Tables 4.2.6.8 and 6.1.1.4'
Sc Sc 0.2519 0.3716 'International Tables Vol C Tables 4.2.6.8 and 6.1.1.4'
U U -9.6767 9.6646 'International Tables Vol C Tables 4.2.6.8 and 6.1.1.4'

loop_
_geom_angle_atom_site_label_1
_geom_angle_atom_site_label_2
_geom_angle_atom_site_label_3
_geom_angle
_geom_angle_site_symmetry_1
_geom_angle_site_symmetry_3
S3 U1 S1 79.02(3) 3 8
S3 U1 S5 154.62(4) 3 .
S1 U1 S5 116.79(3) 8 .
S3 U1 S2 75.70(3) 3 .
S1 U1 S2 139.50(3) 8 .
S5 U1 S2 79.93(3) . .
S3 U1 S1 130.49(3) 3 7_556
S1 U1 S1 79.57(3) 8 7_556
S5 U1 S1 74.00(3) . 7_556
S2 U1 S1 140.47(3) . 7_556
S3 U1 S4 82.91(3) 3 7_556
S1 U1 S4 134.66(3) 8 7_556
S5 U1 S4 96.54(3) . 7_556
S2 U1 S4 72.51(3) . 7_556
S1 U1 S4 81.42(3) 7_556 7_556
S3 U1 S6 98.75(3) 3 .
S1 U1 S6 78.83(3) 8 .
S5 U1 S6 67.54(3) . .
S2 U1 S6 74.42(3) . .
S1 U1 S6 119.91(3) 7_556 .
S4 U1 S6 145.36(4) 7_556 .
S3 U1 S7 64.86(3) 3 3
S1 U1 S7 66.178(19) 8 3
S5 U1 S7 138.43(3) . 3
S2 U1 S7 126.702(18) . 3
S1 U1 S7 65.684(19) 7_556 3
S4 U1 S7 68.49(2) 7_556 3
S6 U1 S7 143.26(3) . 3
S3 U1 U3 110.08(3) 3 5_655
S1 U1 U3 126.049(19) 8 5_655
S5 U1 U3 44.78(3) . 5_655
S2 U1 U3 41.437(18) . 5_655
S1 U1 U3 118.651(19) 7_556 5_655
S4 U1 U3 99.17(3) 7_556 5_655
S6 U1 U3 47.52(3) . 5_655
S7 U1 U3 166.768(5) 3 5_655
S3 U1 U2 98.75(2) 3 7_556
S1 U1 U2 99.99(2) 8 7_556
S5 U1 U2 97.74(3) . 7_556
S2 U1 U2 114.65(2) . 7_556
S1 U1 U2 42.979(18) 7_556 7_556
S4 U1 U2 42.58(3) 7_556 7_556
S6 U1 U2 161.88(2) . 7_556
S7 U1 U2 44.664(3) 3 7_556
U3 U1 U2 128.706(6) 5_655 7_556
S3 U2 S1 129.27(3) . 7_556
S3 U2 S1 129.27(3) . 4_546
S1 U2 S1 73.67(4) 7_556 4_546
S3 U2 S4 137.52(4) . .
S1 U2 S4 82.18(3) 7_556 .
S1 U2 S4 82.18(3) 4_546 .
S3 U2 S1 79.85(2) . 6
S1 U2 S1 146.31(2) 7_556 6
S1 U2 S1 74.02(3) 4_546 6
S4 U2 S1 84.26(2) . 6
S3 U2 S1 79.85(2) . .
S1 U2 S1 74.02(3) 7_556 .
S1 U2 S1 146.31(2) 4_546 .
S4 U2 S1 84.26(2) . .
S1 U2 S1 134.91(4) 6 .
S3 U2 S5 70.59(4) . .
S1 U2 S5 75.42(3) 7_556 .
S1 U2 S5 75.42(3) 4_546 .
S4 U2 S5 151.89(4) . .
S1 U2 S5 105.22(2) 6 .
S1 U2 S5 105.22(2) . .
S3 U2 S7 66.43(3) . .
S1 U2 S7 134.60(2) 7_556 .
S1 U2 S7 134.60(2) 4_546 .
S4 U2 S7 71.09(3) . .
S1 U2 S7 67.51(2) 6 .
S1 U2 S7 67.51(2) . .
S5 U2 S7 137.02(3) . .
S3 U2 U1 101.36(3) . 7_556
S1 U2 U1 89.01(2) 7_556 7_556
S1 U2 U1 126.17(2) 4_546 7_556
S4 U2 U1 44.59(2) . 7_556
S1 U2 U1 102.52(2) 6 7_556
S1 U2 U1 44.033(19) . 7_556
S5 U2 U1 148.998(6) . 7_556
S7 U2 U1 46.325(3) . 7_556
S3 U2 U1 101.36(3) . 4_546
S1 U2 U1 126.17(2) 7_556 4_546
S1 U2 U1 89.01(2) 4_546 4_546
S4 U2 U1 44.59(2) . 4_546
S1 U2 U1 44.033(19) 6 4_546
S1 U2 U1 102.52(2) . 4_546
S5 U2 U1 148.998(6) . 4_546
S7 U2 U1 46.325(3) . 4_546
U1 U2 U1 60.872(5) 7_556 4_546
S2 U3 S2 148.45(4) 5_655 2_655
S2 U3 S4 104.59(2) 5_655 5_656
S2 U3 S4 104.59(2) 2_655 5_656
S2 U3 S5 81.45(2) 5_655 5_655
S2 U3 S5 81.45(2) 2_655 5_655
S4 U3 S5 145.24(4) 5_656 5_655
S2 U3 S6 87.49(2) 5_655 .
S2 U3 S6 87.49(2) 2_655 .
S4 U3 S6 77.20(4) 5_656 .
S5 U3 S6 137.56(4) 5_655 .
S2 U3 S2 134.03(2) 5_655 8
S2 U3 S2 67.67(3) 2_655 8
S4 U3 S2 71.70(3) 5_656 8
S5 U3 S2 79.65(3) 5_655 8
S6 U3 S2 132.77(3) . 8
S2 U3 S2 67.67(3) 5_655 3_545
S2 U3 S2 134.03(2) 2_655 3_545
S4 U3 S2 71.70(3) 5_656 3_545
S5 U3 S2 79.65(3) 5_655 3_545
S6 U3 S2 132.77(3) . 3_545
S2 U3 S2 67.92(4) 8 3_545
S2 U3 S6 74.41(2) 5_655 5_655
S2 U3 S6 74.41(2) 2_655 5_655
S4 U3 S6 149.26(4) 5_656 5_655
S5 U3 S6 65.50(4) 5_655 5_655
S6 U3 S6 72.06(4) . 5_655
S2 U3 S6 131.48(2) 8 5_655
S2 U3 S6 131.48(2) 3_545 5_655
S2 U3 U1 43.89(2) 5_655 5_655
S2 U3 U1 107.66(2) 2_655 5_655
S4 U3 U1 147.744(3) 5_656 5_655
S5 U3 U1 44.037(19) 5_655 5_655
S6 U3 U1 103.22(2) . 5_655
S2 U3 U1 122.023(19) 8 5_655
S2 U3 U1 86.325(18) 3_545 5_655
S6 U3 U1 45.153(17) 5_655 5_655
S2 U3 U1 107.66(2) 5_655 2_655
S2 U3 U1 43.89(2) 2_655 2_655
S4 U3 U1 147.744(4) 5_656 2_655
S5 U3 U1 44.037(19) 5_655 2_655
S6 U3 U1 103.22(2) . 2_655
S2 U3 U1 86.325(18) 8 2_655
S2 U3 U1 122.023(19) 3_545 2_655
S6 U3 U1 45.153(17) 5_655 2_655
U1 U3 U1 64.284(5) 5_655 2_655
S3 Sc1 S3 180.0 . 5
S3 Sc1 S2 87.90(3) . 3_445
S3 Sc1 S2 92.10(3) 5 3_445
S3 Sc1 S2 92.10(3) . 7
S3 Sc1 S2 87.90(3) 5 7
S2 Sc1 S2 180.00(4) 3_445 7
S3 Sc1 S2 92.10(3) . 4_545
S3 Sc1 S2 87.90(3) 5 4_545
S2 Sc1 S2 99.26(4) 3_445 4_545
S2 Sc1 S2 80.74(4) 7 4_545
S3 Sc1 S2 87.90(3) . 8_455
S3 Sc1 S2 92.10(3) 5 8_455
S2 Sc1 S2 80.74(4) 3_445 8_455
S2 Sc1 S2 99.26(4) 7 8_455
S2 Sc1 S2 180.00(3) 4_545 8_455
U2 S1 U2 105.98(3) 7_556 .
U2 S1 U1 148.51(4) 7_556 8_455
U2 S1 U1 96.03(3) . 8_455
U2 S1 U1 104.20(3) 7_556 7_556
U2 S1 U1 92.99(3) . 7_556
U1 S1 U1 96.70(3) 8_455 7_556
Sc1 S2 U3 136.81(4) 3 5_655
Sc1 S2 U1 96.16(3) 3 .
U3 S2 U1 94.67(3) 5_655 .
Sc1 S2 U3 104.62(3) 3 3_455
U3 S2 U3 112.34(3) 5_655 3_455
U1 S2 U3 105.70(3) . 3_455
Sc1 S3 U2 155.51(6) . .
Sc1 S3 U1 99.16(4) . 3_445
U2 S3 U1 97.18(4) . 3_445
Sc1 S3 U1 99.16(4) . 8_455
U2 S3 U1 97.18(4) . 8_455
U1 S3 U1 95.84(4) 3_445 8_455
U2 S4 U3 150.62(6) . 5_656
U2 S4 U1 92.83(3) . 4_546
U3 S4 U1 107.23(3) 5_656 4_546
U2 S4 U1 92.83(3) . 7_556
U3 S4 U1 107.23(3) 5_656 7_556
U1 S4 U1 92.23(4) 4_546 7_556
U2 S5 U1 103.28(3) . .
U2 S5 U1 103.28(3) . 6
U1 S5 U1 99.85(4) . 6
U2 S5 U3 157.27(6) . 5_655
U1 S5 U3 91.18(3) . 5_655
U1 S5 U3 91.18(3) 6 5_655
U1 S6 U1 97.11(4) . 6
U1 S6 U3 129.98(2) . .
U1 S6 U3 129.98(2) 6 .
U1 S6 U3 87.33(3) . 5_655
U1 S6 U3 87.33(3) 6 5_655
U3 S6 U3 107.94(4) . 5_655
U2 S7 U2 180.0 . 5_556
U2 S7 U1 90.989(4) . 3_445
U2 S7 U1 89.011(4) 5_556 3_445
U2 S7 U1 89.011(4) . 7_556
U2 S7 U1 90.989(4) 5_556 7_556
U1 S7 U1 180.0 3_445 7_556
U2 S7 U1 89.011(4) . 4_546
U2 S7 U1 90.989(4) 5_556 4_546
U1 S7 U1 91.099(5) 3_445 4_546
U1 S7 U1 88.901(5) 7_556 4_546
U2 S7 U1 90.989(4) . 8_455
U2 S7 U1 89.011(4) 5_556 8_455
U1 S7 U1 88.901(5) 3_445 8_455
U1 S7 U1 91.099(5) 7_556 8_455
U1 S7 U1 180.0 4_546 8_455

loop_
_geom_bond_atom_site_label_1
_geom_bond_atom_site_label_2
_geom_bond_distance
_geom_bond_site_symmetry_2
U1 S3 2.7837(10) 3
U1 S1 2.7982(10) 8
U1 S5 2.8193(9) .
U1 S2 2.8206(9) .
U1 S1 2.8387(9) 7_556
U1 S4 2.8667(10) 7_556
U1 S6 2.8781(9) .
U1 S7 2.95030(14) 3
U1 U3 4.0550(2) 5_655
U1 U2 4.0785(2) 7_556
U2 S3 2.7490(14) .
U2 S1 2.7556(10) 7_556
U2 S1 2.7556(10) 4_546
U2 S4 2.7630(13) .
U2 S1 2.7842(9) 6
U2 S1 2.7842(9) .
U2 S5 2.8108(14) .
U2 S7 2.8674(2) .
U2 U1 4.0785(2) 7_556
U2 U1 4.0785(2) 4_546
U3 S2 2.6925(9) 5_655
U3 S2 2.6925(9) 2_655
U3 S4 2.8194(14) 5_656
U3 S5 2.8570(14) 5_655
U3 S6 2.8880(14) .
U3 S2 2.9221(10) 8
U3 S2 2.9221(10) 3_545
U3 S6 2.9936(14) 5_655
U3 U1 4.0550(2) 5_655
U3 U1 4.0550(2) 2_655
Sc1 S3 2.4341(14) .
Sc1 S3 2.4341(14) 5
Sc1 S2 2.5200(9) 3_445
Sc1 S2 2.5200(9) 7
Sc1 S2 2.5200(9) 4_545
Sc1 S2 2.5200(9) 8_455
S1 U2 2.7556(10) 7_556
S1 U1 2.7982(10) 8_455
S1 U1 2.8387(9) 7_556
S2 Sc1 2.5200(9) 3
S2 U3 2.6925(9) 5_655
S2 U3 2.9221(10) 3_455
S3 U1 2.7837(9) 3_445
S3 U1 2.7837(9) 8_455
S4 U3 2.8194(14) 5_656
S4 U1 2.8666(10) 4_546
S4 U1 2.8666(10) 7_556
S5 U1 2.8194(9) 6
S5 U3 2.8570(14) 5_655
S6 U1 2.8781(9) 6
S6 U3 2.9936(14) 5_655
S7 U2 2.8674(2) 5_556
S7 U1 2.95027(14) 3_445
S7 U1 2.95027(14) 7_556
S7 U1 2.95027(14) 4_546
S7 U1 2.95027(14) 8_455
